data_4320213
loop_
_publ_author_name
'Kie-Moon Sung'
'R. H. Holm'

_publ_section_title
;
 Substitution and Oxidation Reactions of Bis(dithiolene)tungsten Complexes
 of Potential Relevance to Enzyme Sites
;
_journal_name_full 'Inorganic Chemistry'
_journal_page_first 4518
_journal_page_last 4525
_journal_paper_doi 10.1021/ic010421x
_journal_volume 40
_journal_year 2001
_chemical_formula_sum 'C34 H67 N3 S10 W2'
_chemical_formula_weight 1206.21
_chemical_name_systematic
;
?
;
_space_group_IT_number 2
_symmetry_cell_setting triclinic
_symmetry_space_group_name_Hall '-P 1'
_symmetry_space_group_name_H-M 'P -1'
_atom_sites_solution_hydrogens geom
_atom_sites_solution_primary direct
_atom_sites_solution_secondary difmap
_audit_creation_method SHELXL-97
_cell_angle_alpha 88.861(10)
_cell_angle_beta 67.876(12)
_cell_angle_gamma 87.358(10)
_cell_formula_units_Z 2
_cell_length_a 11.516(7)
_cell_length_b 14.901(9)
_cell_length_c 14.952(8)
_cell_measurement_temperature 213(2)
_cell_volume 2374(2)
_computing_cell_refinement 'Bruker SMART'
_computing_data_collection 'Bruker SMART'
_computing_data_reduction 'Bruker SHELXTL'
_computing_molecular_graphics 'Bruker SHELXTL'
_computing_publication_material 'Bruker SHELXTL'
_computing_structure_refinement 'SHELXL-97 (Sheldrick, 1997)'
_computing_structure_solution 'SHELXS-97 (Sheldrick, 1990)'
_diffrn_ambient_temperature 213(2)
_diffrn_measured_fraction_theta_full 0.997
_diffrn_measured_fraction_theta_max 0.997
_diffrn_measurement_device_type 'CCD area detector'
_diffrn_measurement_method 'phi and omega scans'
_diffrn_radiation_monochromator graphite
_diffrn_radiation_source 'fine-focus sealed tube'
_diffrn_radiation_type MoK\a
_diffrn_radiation_wavelength 0.71073
_diffrn_reflns_av_R_equivalents 0.0278
_diffrn_reflns_av_sigmaI/netI 0.0452
_diffrn_reflns_limit_h_max 12
_diffrn_reflns_limit_h_min -11
_diffrn_reflns_limit_k_max 16
_diffrn_reflns_limit_k_min -15
_diffrn_reflns_limit_l_max 11
_diffrn_reflns_limit_l_min -16
_diffrn_reflns_number 10620
_diffrn_reflns_theta_full 22.50
_diffrn_reflns_theta_max 22.50
_diffrn_reflns_theta_min 1.37
_exptl_absorpt_coefficient_mu 5.307
_exptl_absorpt_correction_type SADABS
_exptl_crystal_density_diffrn 1.687
_exptl_crystal_density_method 'not measured'
_exptl_crystal_F_000 1200
_exptl_crystal_size_max 0.15
_exptl_crystal_size_mid 0.04
_exptl_crystal_size_min 0.04
_refine_diff_density_max 0.665
_refine_diff_density_min -0.620
_refine_diff_density_rms 0.098
_refine_ls_extinction_method none
_refine_ls_goodness_of_fit_ref 1.010
_refine_ls_hydrogen_treatment mixed
_refine_ls_matrix_type full
_refine_ls_number_parameters 442
_refine_ls_number_reflns 6177
_refine_ls_number_restraints 0
_refine_ls_restrained_S_all 1.010
_refine_ls_R_factor_all 0.0370
_refine_ls_R_factor_gt 0.0256
_refine_ls_shift/su_max 0.001
_refine_ls_shift/su_mean 0.000
_refine_ls_structure_factor_coef Fsqd
_refine_ls_weighting_details 'calc w=1/[\s^2^(Fo^2^)+(0.0190P)^2^+0.0000P] where P=(Fo^2^+2Fc^2^)/3'
_refine_ls_weighting_scheme calc
_refine_ls_wR_factor_gt 0.0499
_refine_ls_wR_factor_ref 0.0522
_reflns_number_gt 4830
_reflns_number_total 6177
_reflns_threshold_expression >2sigma(I)
_cod_data_source_file ic010421x_4.cif
_cod_data_source_block (Et4N)2[W2S2(S2C2Me2)4]CH3CN
_cod_depositor_comments
;
The following automatic conversions were performed:

'_symmetry_cell_setting' value 'Triclinic' changed to 'triclinic'
according to the built-in table from CIF Core dictionary named
'cif_core.dic' version 2.4.1 from 2010-06-29.

Automatic conversion script
Id: cif_fix_values 1646 2011-03-28 12:23:43Z adriana 
;
_cod_original_cell_volume 2375(2)
_cod_database_code 4320213

loop_
_symmetry_equiv_pos_as_xyz
'x, y, z'
'-x, -y, -z'

loop_
_atom_site_label
_atom_site_type_symbol
_atom_site_fract_x
_atom_site_fract_y
_atom_site_fract_z
_atom_site_U_iso_or_equiv
_atom_site_adp_type
_atom_site_occupancy
_atom_site_symmetry_multiplicity
_atom_site_calc_flag
_atom_site_refinement_flags
_atom_site_disorder_assembly
_atom_site_disorder_group
W1 W 0.89236(2) 0.451514(16) 0.071233(16) 0.02408(8) Uani 1 1 d . . .
W2 W 0.13967(2) 0.007733(16) 0.454757(16) 0.02411(8) Uani 1 1 d . . .
S8 S 0.30458(15) -0.09380(11) 0.35159(11) 0.0358(4) Uani 1 1 d . . .
S6 S -0.01930(14) 0.11960(10) 0.49195(11) 0.0294(4) Uani 1 1 d . . .
S5 S 0.73029(14) 0.56528(11) 0.09479(10) 0.0294(4) Uani 1 1 d . . .
S7 S 0.16871(15) 0.06850(11) 0.29807(11) 0.0326(4) Uani 1 1 d . . .
S1 S 1.07233(15) 0.50457(11) 0.08697(10) 0.0285(4) Uani 1 1 d . . .
S3 S 0.75606(15) 0.33839(11) 0.05112(12) 0.0355(4) Uani 1 1 d . . .
S9 S 0.28655(15) 0.12205(11) 0.45462(12) 0.0358(4) Uani 1 1 d . . .
S10 S 0.19682(15) -0.04153(11) 0.58629(10) 0.0309(4) Uani 1 1 d . . .
S2 S 0.99422(15) 0.31671(11) 0.09797(12) 0.0352(4) Uani 1 1 d . . .
S4 S 0.79198(16) 0.45291(12) 0.24640(11) 0.0415(5) Uani 1 1 d . . .
C14 C 0.3150(5) 0.0240(4) 0.5961(4) 0.0305(16) Uani 1 1 d . . .
C10 C 0.3582(6) -0.0544(4) 0.2342(4) 0.0344(17) Uani 1 1 d . . .
C16 C 0.3655(6) -0.0076(4) 0.6713(4) 0.0438(18) Uani 1 1 d . . .
H16A H 0.4298 0.0312 0.6712 0.066 Uiso 1 1 calc R . .
H16B H 0.4002 -0.0679 0.6569 0.066 Uiso 1 1 calc R . .
H16C H 0.2988 -0.0063 0.7338 0.066 Uiso 1 1 calc R . .
C5 C 0.6660(6) 0.5302(4) 0.2820(4) 0.0338(17) Uani 1 1 d . . .
C6 C 0.6383(5) 0.5791(4) 0.2165(4) 0.0285(15) Uani 1 1 d . . .
C1 C 0.9026(6) 0.2253(4) 0.1051(5) 0.0430(18) Uani 1 1 d . . .
C15 C 0.4532(6) 0.1558(4) 0.5414(5) 0.0441(18) Uani 1 1 d . . .
H15A H 0.4797 0.1369 0.5927 0.066 Uiso 1 1 calc R . .
H15B H 0.4209 0.2169 0.5521 0.066 Uiso 1 1 calc R . .
H15C H 0.5233 0.1516 0.4809 0.066 Uiso 1 1 calc R . .
C13 C 0.3519(5) 0.0963(4) 0.5392(4) 0.0325(16) Uani 1 1 d . . .
C9 C 0.2992(6) 0.0152(4) 0.2102(4) 0.0347(17) Uani 1 1 d . . .
C7 C 0.5910(6) 0.5382(5) 0.3903(4) 0.058(2) Uani 1 1 d . . .
H7D H 0.5223 0.5812 0.4017 0.087 Uiso 1 1 calc R . .
H7E H 0.6444 0.5576 0.4217 0.087 Uiso 1 1 calc R . .
H7F H 0.5591 0.4808 0.4157 0.087 Uiso 1 1 calc R . .
C8 C 0.5297(6) 0.6483(4) 0.2421(4) 0.0455(19) Uani 1 1 d . . .
H8D H 0.4882 0.6518 0.3110 0.068 Uiso 1 1 calc R . .
H8E H 0.4712 0.6310 0.2144 0.068 Uiso 1 1 calc R . .
H8F H 0.5610 0.7060 0.2171 0.068 Uiso 1 1 calc R . .
C12 C 0.4715(6) -0.1056(5) 0.1618(4) 0.057(2) Uani 1 1 d . . .
H12A H 0.4936 -0.0780 0.0993 0.085 Uiso 1 1 calc R . .
H12B H 0.4510 -0.1668 0.1583 0.085 Uiso 1 1 calc R . .
H12C H 0.5410 -0.1040 0.1822 0.085 Uiso 1 1 calc R . .
C3S C 1.2131(7) 0.4024(5) 0.2944(5) 0.062(2) Uani 1 1 d . . .
H3SA H 1.2379 0.4358 0.3389 0.075 Uiso 1 1 calc R . .
H3SB H 1.1733 0.4451 0.2640 0.075 Uiso 1 1 calc R . .
C4 C 0.7084(6) 0.1595(4) 0.0915(5) 0.056(2) Uani 1 1 d . . .
H4A H 0.7348 0.1053 0.1154 0.085 Uiso 1 1 calc R . .
H4B H 0.7098 0.1493 0.0279 0.085 Uiso 1 1 calc R . .
H4C H 0.6248 0.1773 0.1337 0.085 Uiso 1 1 calc R . .
C3 C 0.9507(7) 0.1375(5) 0.1351(6) 0.068(2) Uani 1 1 d . . .
H3D H 0.8941 0.0910 0.1390 0.102 Uiso 1 1 calc R . .
H3E H 0.9561 0.1448 0.1970 0.102 Uiso 1 1 calc R . .
H3F H 1.0323 0.1214 0.0883 0.102 Uiso 1 1 calc R . .
C1S C 1.2904(6) 0.3189(5) 0.1427(5) 0.0472(19) Uani 1 1 d . . .
H1SA H 1.2369 0.3613 0.1243 0.057 Uiso 1 1 calc R . .
H1SB H 1.2409 0.2677 0.1728 0.057 Uiso 1 1 calc R . .
C11 C 0.3381(7) 0.0528(5) 0.1083(4) 0.054(2) Uani 1 1 d . . .
H11A H 0.4091 0.0180 0.0659 0.081 Uiso 1 1 calc R . .
H11B H 0.3602 0.1141 0.1079 0.081 Uiso 1 1 calc R . .
H11C H 0.2697 0.0498 0.0868 0.081 Uiso 1 1 calc R . .
C2 C 0.7982(6) 0.2346(4) 0.0874(4) 0.0376(17) Uani 1 1 d . . .
C6S C 1.4455(8) 0.3269(6) 0.3307(6) 0.083(3) Uani 1 1 d . . .
H6SA H 1.4912 0.2790 0.3486 0.124 Uiso 1 1 calc R . .
H6SB H 1.3760 0.3476 0.3869 0.124 Uiso 1 1 calc R . .
H6SC H 1.4999 0.3755 0.3035 0.124 Uiso 1 1 calc R . .
C5S C 1.3974(7) 0.2933(5) 0.2574(5) 0.054(2) Uani 1 1 d . . .
H5SA H 1.3400 0.2459 0.2869 0.064 Uiso 1 1 calc R . .
H5SB H 1.4677 0.2669 0.2042 0.064 Uiso 1 1 calc R . .
C7S C 1.4191(6) 0.4391(4) 0.1708(5) 0.0450(19) Uani 1 1 d . . .
H7SA H 1.4373 0.4685 0.2211 0.054 Uiso 1 1 calc R . .
H7SB H 1.4976 0.4127 0.1261 0.054 Uiso 1 1 calc R . .
C2S C 1.3981(7) 0.2874(4) 0.0527(5) 0.053(2) Uani 1 1 d . . .
H2SA H 1.3657 0.2644 0.0076 0.080 Uiso 1 1 calc R . .
H2SB H 1.4470 0.2409 0.0693 0.080 Uiso 1 1 calc R . .
H2SC H 1.4500 0.3369 0.0240 0.080 Uiso 1 1 calc R . .
C8S C 1.3730(6) 0.5092(4) 0.1180(5) 0.050(2) Uani 1 1 d . . .
H8SA H 1.4365 0.5522 0.0900 0.075 Uiso 1 1 calc R . .
H8SB H 1.2984 0.5392 0.1622 0.075 Uiso 1 1 calc R . .
H8SC H 1.3543 0.4814 0.0678 0.075 Uiso 1 1 calc R . .
C1R C -0.0041(8) 0.1422(5) 0.7523(6) 0.068(2) Uani 1 1 d . . .
H1RA H 0.0775 0.1111 0.7260 0.082 Uiso 1 1 calc R . .
H1RB H -0.0472 0.1314 0.7092 0.082 Uiso 1 1 calc R . .
C3R C 0.0786(7) 0.2653(5) 0.8228(5) 0.055(2) Uani 1 1 d . . .
H3RA H 0.0179 0.2586 0.8881 0.066 Uiso 1 1 calc R . .
H3RB H 0.0987 0.3282 0.8139 0.066 Uiso 1 1 calc R . .
C7R C -0.1079(7) 0.2940(5) 0.7875(6) 0.072(3) Uani 1 1 d . . .
H7RA H -0.0926 0.3573 0.7896 0.086 Uiso 1 1 calc R . .
H7RB H -0.1570 0.2751 0.8528 0.086 Uiso 1 1 calc R . .
C5R C 0.0970(9) 0.2639(7) 0.6505(5) 0.093(3) Uani 1 1 d . . .
H5RA H 0.0636 0.2362 0.6076 0.112 Uiso 1 1 calc R . .
H5RB H 0.1802 0.2373 0.6371 0.112 Uiso 1 1 calc R . .
C2R C -0.0769(11) 0.1021(6) 0.8488(7) 0.121(4) Uani 1 1 d . . .
H2RA H -0.0802 0.0384 0.8423 0.182 Uiso 1 1 calc R . .
H2RB H -0.1606 0.1285 0.8732 0.182 Uiso 1 1 calc R . .
H2RC H -0.0366 0.1138 0.8929 0.182 Uiso 1 1 calc R . .
C4R C 0.1954(8) 0.2119(6) 0.8149(7) 0.092(3) Uani 1 1 d . . .
H4RA H 0.2239 0.2309 0.8639 0.138 Uiso 1 1 calc R . .
H4RB H 0.2594 0.2214 0.7524 0.138 Uiso 1 1 calc R . .
H4RC H 0.1779 0.1493 0.8234 0.138 Uiso 1 1 calc R . .
C1T C 0.7676(7) 0.3732(6) 0.5031(6) 0.057(2) Uani 1 1 d . . .
C2T C 0.7548(7) 0.2937(5) 0.4529(6) 0.070(2) Uani 1 1 d . . .
H2TA H 0.6683 0.2784 0.4763 0.106 Uiso 1 1 calc R . .
H2TB H 0.8041 0.2444 0.4645 0.106 Uiso 1 1 calc R . .
H2TC H 0.7836 0.3057 0.3849 0.106 Uiso 1 1 calc R . .
C8R C -0.1839(9) 0.2825(6) 0.7251(8) 0.123(4) Uani 1 1 d . . .
H8RA H -0.2601 0.3188 0.7501 0.184 Uiso 1 1 calc R . .
H8RB H -0.2036 0.2205 0.7255 0.184 Uiso 1 1 calc R . .
H8RC H -0.1359 0.3008 0.6601 0.184 Uiso 1 1 calc R . .
C6R C 0.1087(13) 0.3646(8) 0.6268(7) 0.173(7) Uani 1 1 d . . .
H6RA H 0.1648 0.3726 0.5611 0.259 Uiso 1 1 calc R . .
H6RB H 0.1410 0.3931 0.6691 0.259 Uiso 1 1 calc R . .
H6RC H 0.0276 0.3911 0.6355 0.259 Uiso 1 1 calc R . .
C4S C 1.1171(7) 0.3374(6) 0.3521(6) 0.087(3) Uani 1 1 d . . .
H4SA H 1.0468 0.3698 0.3983 0.130 Uiso 1 1 calc R . .
H4SB H 1.1536 0.2961 0.3852 0.130 Uiso 1 1 calc R . .
H4SC H 1.0894 0.3048 0.3095 0.130 Uiso 1 1 calc R . .
N1S N 1.3308(5) 0.3633(3) 0.2170(3) 0.0354(13) Uani 1 1 d . . .
N1R N 0.0152(5) 0.2422(4) 0.7529(4) 0.0457(15) Uani 1 1 d . . .
N1T N 0.7747(8) 0.4347(6) 0.5405(5) 0.093(3) Uani 1 1 d . . .

loop_
_atom_site_aniso_label
_atom_site_aniso_U_11
_atom_site_aniso_U_22
_atom_site_aniso_U_33
_atom_site_aniso_U_23
_atom_site_aniso_U_13
_atom_site_aniso_U_12
W1 0.02409(16) 0.02358(16) 0.02404(14) -0.00117(12) -0.00862(12) 0.00090(12)
W2 0.02365(16) 0.02492(16) 0.02441(14) -0.00256(12) -0.00962(12) -0.00131(12)
S8 0.0360(10) 0.0365(10) 0.0301(9) -0.0012(8) -0.0082(8) 0.0087(8)
S6 0.0273(9) 0.0248(9) 0.0352(9) -0.0021(7) -0.0106(7) -0.0002(7)
S5 0.0285(10) 0.0327(10) 0.0262(8) -0.0007(7) -0.0099(7) 0.0048(8)
S7 0.0362(10) 0.0327(10) 0.0284(8) -0.0006(8) -0.0118(8) 0.0008(8)
S1 0.0307(10) 0.0302(9) 0.0261(8) -0.0012(7) -0.0125(7) 0.0002(8)
S3 0.0321(10) 0.0303(10) 0.0486(10) 0.0049(8) -0.0204(8) -0.0040(8)
S9 0.0369(11) 0.0329(10) 0.0444(10) 0.0059(8) -0.0226(8) -0.0080(8)
S10 0.0324(10) 0.0335(10) 0.0297(8) -0.0001(7) -0.0151(7) -0.0013(8)
S2 0.0320(10) 0.0291(10) 0.0495(10) 0.0032(8) -0.0214(8) -0.0010(8)
S4 0.0402(11) 0.0519(12) 0.0256(9) 0.0055(8) -0.0062(8) 0.0101(9)
C14 0.024(4) 0.039(4) 0.032(3) -0.004(3) -0.014(3) 0.008(3)
C10 0.032(4) 0.039(4) 0.031(4) -0.001(3) -0.010(3) -0.001(3)
C16 0.039(4) 0.049(5) 0.049(4) -0.005(4) -0.023(4) -0.001(4)
C5 0.026(4) 0.042(4) 0.033(4) -0.006(3) -0.011(3) -0.002(3)
C6 0.019(4) 0.035(4) 0.027(3) -0.008(3) -0.003(3) 0.002(3)
C1 0.041(5) 0.033(4) 0.058(4) 0.009(4) -0.022(4) -0.006(4)
C15 0.041(4) 0.049(5) 0.050(4) 0.003(4) -0.026(4) -0.008(4)
C13 0.025(4) 0.037(4) 0.037(4) -0.013(3) -0.014(3) 0.003(3)
C9 0.041(4) 0.036(4) 0.024(3) 0.001(3) -0.008(3) -0.008(3)
C7 0.050(5) 0.081(6) 0.030(4) -0.001(4) -0.001(4) 0.001(4)
C8 0.038(4) 0.053(5) 0.046(4) -0.004(4) -0.018(3) 0.004(4)
C12 0.046(5) 0.063(5) 0.041(4) 0.000(4) 0.006(4) 0.012(4)
C3S 0.044(5) 0.066(6) 0.063(5) -0.013(4) -0.002(4) -0.015(4)
C4 0.056(5) 0.035(4) 0.083(5) 0.006(4) -0.029(4) -0.009(4)
C3 0.059(6) 0.038(5) 0.122(7) 0.016(5) -0.051(5) -0.007(4)
C1S 0.058(5) 0.039(4) 0.056(4) -0.002(4) -0.033(4) -0.006(4)
C11 0.068(5) 0.049(5) 0.035(4) -0.001(4) -0.008(4) 0.000(4)
C2 0.038(4) 0.026(4) 0.045(4) 0.005(3) -0.012(3) -0.009(3)
C6S 0.104(8) 0.093(7) 0.084(6) 0.043(5) -0.070(6) -0.043(6)
C5S 0.051(5) 0.058(5) 0.059(5) 0.021(4) -0.029(4) -0.010(4)
C7S 0.042(5) 0.044(5) 0.053(4) 0.009(4) -0.020(4) -0.017(4)
C2S 0.070(6) 0.040(5) 0.049(4) -0.005(4) -0.022(4) 0.005(4)
C8S 0.058(5) 0.038(4) 0.059(5) 0.005(4) -0.027(4) -0.013(4)
C1R 0.082(7) 0.035(5) 0.105(7) -0.032(5) -0.055(6) 0.009(5)
C3R 0.057(5) 0.049(5) 0.069(5) -0.028(4) -0.032(4) 0.001(4)
C7R 0.072(6) 0.061(6) 0.103(7) -0.050(5) -0.058(5) 0.032(5)
C5R 0.098(8) 0.125(9) 0.050(5) -0.023(6) -0.017(5) -0.028(7)
C2R 0.203(13) 0.075(7) 0.135(9) 0.025(7) -0.113(9) -0.073(8)
C4R 0.070(7) 0.090(7) 0.141(9) -0.052(6) -0.069(6) 0.030(6)
C1T 0.045(5) 0.053(6) 0.069(6) 0.001(5) -0.017(4) 0.010(5)
C2T 0.071(6) 0.048(5) 0.104(7) 0.007(5) -0.045(5) -0.008(5)
C8R 0.122(9) 0.102(8) 0.197(12) -0.084(8) -0.123(9) 0.050(7)
C6R 0.302(18) 0.144(12) 0.084(8) 0.036(8) -0.071(9) -0.154(13)
C4S 0.054(6) 0.088(7) 0.082(6) -0.008(5) 0.016(5) -0.020(5)
N1S 0.031(3) 0.032(3) 0.041(3) 0.004(3) -0.011(3) -0.009(3)
N1R 0.046(4) 0.044(4) 0.047(3) -0.020(3) -0.018(3) 0.001(3)
N1T 0.110(7) 0.080(6) 0.083(6) -0.026(5) -0.030(5) 0.006(5)

loop_
_atom_type_symbol
_atom_type_description
_atom_type_scat_dispersion_real
_atom_type_scat_dispersion_imag
_atom_type_scat_source
C C 0.0033 0.0016 'International Tables Vol C Tables 4.2.6.8 and 6.1.1.4'
H H 0.0000 0.0000 'International Tables Vol C Tables 4.2.6.8 and 6.1.1.4'
N N 0.0061 0.0033 'International Tables Vol C Tables 4.2.6.8 and 6.1.1.4'
S S 0.1246 0.1234 'International Tables Vol C Tables 4.2.6.8 and 6.1.1.4'
W W -0.8490 6.8722 'International Tables Vol C Tables 4.2.6.8 and 6.1.1.4'

loop_
_geom_angle_atom_site_label_1
_geom_angle_atom_site_label_2
_geom_angle_atom_site_label_3
_geom_angle
_geom_angle_site_symmetry_1
_geom_angle_site_symmetry_3
_geom_angle_publ_flag
S1 W1 S1 100.16(5) . 2_765 ?
S1 W1 S5 113.41(7) . . ?
S1 W1 S5 78.26(5) 2_765 . ?
S1 W1 S2 77.59(7) . . ?
S1 W1 S2 118.75(6) 2_765 . ?
S5 W1 S2 158.92(5) . . ?
S1 W1 S4 88.19(6) . . ?
S1 W1 S4 157.16(6) 2_765 . ?
S5 W1 S4 78.92(6) . . ?
S2 W1 S4 83.70(6) . . ?
S1 W1 S3 156.15(6) . . ?
S1 W1 S3 86.80(6) 2_765 . ?
S5 W1 S3 90.30(7) . . ?
S2 W1 S3 79.07(7) . . ?
S4 W1 S3 94.08(6) . . ?
S1 W1 W1 49.85(5) . 2_765 ?
S1 W1 W1 50.31(4) 2_765 2_765 ?
S5 W1 W1 98.77(6) . 2_765 ?
S2 W1 W1 101.86(6) . 2_765 ?
S4 W1 W1 133.71(5) . 2_765 ?
S3 W1 W1 132.20(5) . 2_765 ?
S6 W2 S6 100.14(7) . 2_556 ?
S6 W2 S10 115.34(6) . . ?
S6 W2 S10 78.46(6) 2_556 . ?
S6 W2 S7 78.03(6) . . ?
S6 W2 S7 118.71(6) 2_556 . ?
S10 W2 S7 157.33(6) . . ?
S6 W2 S8 156.53(6) . . ?
S6 W2 S8 86.49(7) 2_556 . ?
S10 W2 S8 87.98(7) . . ?
S7 W2 S8 79.06(6) . . ?
S6 W2 S9 88.97(7) . . ?
S6 W2 S9 156.92(6) 2_556 . ?
S10 W2 S9 78.48(6) . . ?
S7 W2 S9 83.79(6) . . ?
S8 W2 S9 93.53(7) . . ?
S6 W2 W2 50.32(5) . 2_556 ?
S6 W2 W2 49.82(4) 2_556 2_556 ?
S10 W2 W2 100.13(5) . 2_556 ?
S7 W2 W2 102.39(5) . 2_556 ?
S8 W2 W2 131.61(5) . 2_556 ?
S9 W2 W2 134.86(5) . 2_556 ?
C10 S8 W2 109.8(2) . . ?
W2 S6 W2 79.86(7) . 2_556 ?
C6 S5 W1 111.3(2) . . ?
C9 S7 W2 110.0(2) . . ?
W1 S1 W1 79.84(5) . 2_765 ?
C2 S3 W1 108.8(2) . . ?
C13 S9 W2 110.6(2) . . ?
C14 S10 W2 111.3(2) . . ?
C1 S2 W1 110.3(2) . . ?
C5 S4 W1 109.8(2) . . ?
C13 C14 C16 125.4(6) . . ?
C13 C14 S10 119.6(5) . . ?
C16 C14 S10 115.0(5) . . ?
C9 C10 C12 123.4(6) . . ?
C9 C10 S8 120.2(5) . . ?
C12 C10 S8 116.4(5) . . ?
C6 C5 C7 123.1(6) . . ?
C6 C5 S4 120.5(5) . . ?
C7 C5 S4 116.5(5) . . ?
C5 C6 C8 123.5(5) . . ?
C5 C6 S5 119.4(5) . . ?
C8 C6 S5 117.1(5) . . ?
C2 C1 C3 124.4(6) . . ?
C2 C1 S2 120.9(5) . . ?
C3 C1 S2 114.6(5) . . ?
C14 C13 C15 123.5(6) . . ?
C14 C13 S9 119.6(5) . . ?
C15 C13 S9 116.8(5) . . ?
C10 C9 C11 123.7(6) . . ?
C10 C9 S7 120.0(5) . . ?
C11 C9 S7 116.3(5) . . ?
C4S C3S N1S 116.9(6) . . ?
N1S C1S C2S 114.2(5) . . ?
C1 C2 C4 126.2(6) . . ?
C1 C2 S3 119.6(5) . . ?
C4 C2 S3 114.2(5) . . ?
C6S C5S N1S 115.6(6) . . ?
C8S C7S N1S 116.2(5) . . ?
N1R C1R C2R 115.2(7) . . ?
N1R C3R C4R 117.4(6) . . ?
N1R C7R C8R 113.8(6) . . ?
N1R C5R C6R 114.9(7) . . ?
N1T C1T C2T 178.0(10) . . ?
C1S N1S C5S 108.9(5) . . ?
C1S N1S C3S 107.1(5) . . ?
C5S N1S C3S 111.8(5) . . ?
C1S N1S C7S 110.8(5) . . ?
C5S N1S C7S 109.3(5) . . ?
C3S N1S C7S 108.9(5) . . ?
C5R N1R C7R 113.2(7) . . ?
C5R N1R C1R 104.7(6) . . ?
C7R N1R C1R 110.8(6) . . ?
C5R N1R C3R 111.1(6) . . ?
C7R N1R C3R 105.7(5) . . ?
C1R N1R C3R 111.6(6) . . ?

loop_
_geom_bond_atom_site_label_1
_geom_bond_atom_site_label_2
_geom_bond_distance
_geom_bond_site_symmetry_2
_geom_bond_publ_flag
W1 S1 2.346(2) . ?
W1 S1 2.3298(19) 2_765 ?
W1 S5 2.3913(19) . ?
W1 S2 2.3822(19) . ?
W1 S4 2.432(2) . ?
W1 S3 2.4527(19) . ?
W1 W1 3.0004(12) 2_765 ?
W2 S6 2.3300(19) . ?
W2 S6 2.3468(18) 2_556 ?
W2 S10 2.3902(18) . ?
W2 S7 2.4029(19) . ?
W2 S8 2.4283(18) . ?
W2 S9 2.4547(19) . ?
W2 W2 3.0018(18) 2_556 ?
S8 C10 1.727(6) . ?
S6 W2 2.3468(18) 2_556 ?
S5 C6 1.737(6) . ?
S7 C9 1.749(6) . ?
S1 W1 2.3298(19) 2_765 ?
S3 C2 1.737(7) . ?
S9 C13 1.728(6) . ?
S10 C14 1.762(6) . ?
S2 C1 1.739(7) . ?
S4 C5 1.733(7) . ?
C14 C13 1.341(8) . ?
C14 C16 1.508(8) . ?
C10 C9 1.330(8) . ?
C10 C12 1.527(8) . ?
C5 C6 1.333(8) . ?
C5 C7 1.526(8) . ?
C6 C8 1.521(8) . ?
C1 C2 1.326(9) . ?
C1 C3 1.522(9) . ?
C15 C13 1.508(8) . ?
C9 C11 1.520(8) . ?
C3S C4S 1.501(9) . ?
C3S N1S 1.513(8) . ?
C4 C2 1.543(8) . ?
C1S N1S 1.527(8) . ?
C1S C2S 1.511(8) . ?
C6S C5S 1.505(10) . ?
C5S N1S 1.514(8) . ?
C7S C8S 1.493(8) . ?
C7S N1S 1.528(7) . ?
C1R N1R 1.517(8) . ?
C1R C2R 1.498(11) . ?
C3R N1R 1.536(8) . ?
C3R C4R 1.497(10) . ?
C7R N1R 1.496(8) . ?
C7R C8R 1.517(10) . ?
C5R N1R 1.503(9) . ?
C5R C6R 1.535(12) . ?
C1T N1T 1.105(9) . ?
C1T C2T 1.458(11) . ?
